data_4503771
loop_
_publ_author_name
'Yang, Yu-ting'
'Luo, Feng'
'Che, Yun-xia'
'Zheng, Ji-min'

_publ_section_title
;
 Employing An Unprecedented Ferromagnetic Molecular Building Block (MBB)
 of [Co2Ln(\m3-OH)(CO2)5(N3)]2(Ln = Tb, Gd, Dy, Eu, Sm) to Construct a
 6-Connected \a-Po Net
;
_journal_issue 10
_journal_name_full 'Crystal Growth &amp; Design'
_journal_page_first 3508
_journal_paper_doi 10.1021/cg800431b
_journal_volume 8
_journal_year 2008
_chemical_formula_sum 'C60 H42 Co4 N16 O22 Sm2'
_chemical_formula_weight 1875.52
_chemical_name_systematic
; 
 ? 
;
_space_group_IT_number 2
_symmetry_cell_setting triclinic
_symmetry_space_group_name_Hall '-P 1'
_symmetry_space_group_name_H-M 'P -1'
_atom_sites_solution_hydrogens geom
_atom_sites_solution_primary direct
_atom_sites_solution_secondary difmap
_audit_creation_method SHELXL-97
_cell_angle_alpha 108.08(3)
_cell_angle_beta 107.33(3)
_cell_angle_gamma 101.67(3)
_cell_formula_units_Z 1
_cell_length_a 10.957(2)
_cell_length_b 11.985(2)
_cell_length_c 14.705(3)
_cell_measurement_reflns_used 13940
_cell_measurement_temperature 294(2)
_cell_measurement_theta_max 27.48
_cell_measurement_theta_min 3.03
_cell_volume 1657.4(9)
_computing_cell_refinement 'Bruker XSCANS'
_computing_data_collection 'Bruker XSCANS'
_computing_data_reduction 'Bruker SHELXTL'
_computing_molecular_graphics 'Bruker SHELXTL'
_computing_publication_material 'Bruker SHELXTL'
_computing_structure_refinement 'SHELXL-97 (Sheldrick, 1997)'
_computing_structure_solution 'SHELXS-97 (Sheldrick, 1990)'
_diffrn_ambient_temperature 294(2)
_diffrn_measured_fraction_theta_full 0.986
_diffrn_measured_fraction_theta_max 0.986
_diffrn_measurement_device_type 'Bruker P4'
_diffrn_measurement_method '\w scans'
_diffrn_radiation_monochromator graphite
_diffrn_radiation_source 'fine-focus sealed tube'
_diffrn_radiation_type MoK\a
_diffrn_radiation_wavelength 0.71073
_diffrn_reflns_av_R_equivalents 0.0341
_diffrn_reflns_av_sigmaI/netI 0.0456
_diffrn_reflns_limit_h_max 14
_diffrn_reflns_limit_h_min -14
_diffrn_reflns_limit_k_max 15
_diffrn_reflns_limit_k_min -15
_diffrn_reflns_limit_l_max 19
_diffrn_reflns_limit_l_min -19
_diffrn_reflns_number 16080
_diffrn_reflns_theta_full 27.48
_diffrn_reflns_theta_max 27.48
_diffrn_reflns_theta_min 3.03
_exptl_absorpt_coefficient_mu 2.811
_exptl_absorpt_correction_T_max 0.8319
_exptl_absorpt_correction_T_min 0.6542
_exptl_absorpt_correction_type multi-scan
_exptl_crystal_colour Red
_exptl_crystal_density_diffrn 1.879
_exptl_crystal_density_method 'not measured'
_exptl_crystal_description Block
_exptl_crystal_F_000 922
_exptl_crystal_size_max 0.17
_exptl_crystal_size_mid 0.08
_exptl_crystal_size_min 0.07
_refine_diff_density_max 1.005
_refine_diff_density_min -0.888
_refine_diff_density_rms 0.123
_refine_ls_extinction_coef 0.0040(4)
_refine_ls_extinction_expression Fc^*^=kFc[1+0.001xFc^2^\l^3^/sin(2\q)]^-1/4^
_refine_ls_extinction_method SHELXL
_refine_ls_goodness_of_fit_ref 1.118
_refine_ls_hydrogen_treatment refU
_refine_ls_matrix_type full
_refine_ls_number_parameters 474
_refine_ls_number_reflns 7491
_refine_ls_number_restraints 0
_refine_ls_restrained_S_all 1.118
_refine_ls_R_factor_all 0.0346
_refine_ls_R_factor_gt 0.0286
_refine_ls_shift/su_max 0.004
_refine_ls_shift/su_mean 0.000
_refine_ls_structure_factor_coef Fsqd
_refine_ls_weighting_details 'calc w=1/[\s^2^(Fo^2^)+(0.0293P)^2^+2.2573P] where P=(Fo^2^+2Fc^2^)/3'
_refine_ls_weighting_scheme calc
_refine_ls_wR_factor_gt 0.0701
_refine_ls_wR_factor_ref 0.0801
_reflns_number_gt 6719
_reflns_number_total 7491
_reflns_threshold_expression >2sigma(I)
_cod_data_source_file cg800431b_si_004.cif
_cod_data_source_block 5
_cod_depositor_comments
;
The following automatic conversions were performed:

'_symmetry_cell_setting' value 'Triclinic' changed to 'triclinic'
according to /home/saulius/struct/CIF-dictionaries/cif_core.dic
dictionary named 'cif_core.dic' version 2.4.1 from
2010-06-29.

'_exptl_absorpt_correction_type' value 'Multi-scan'
changed to 'multi-scan' according to
/home/saulius/struct/CIF-dictionaries/cif_core.dic dictionary named
'cif_core.dic' version 2.4.1 from
2010-06-29.

'_refine_ls_hydrogen_treatment' value 'refu' changed to
'refU' according to
/home/saulius/struct/CIF-dictionaries/cif_core.dic dictionary named
'cif_core.dic' version 2.4.1 from 2010-06-29.

Automatic conversion script
Id: cif_fix_values 1715 2011-07-08 13:25:40Z adriana 
;
_cod_original_cell_volume 1657.4(5)
_cod_original_sg_symbol_H-M P-1
_cod_database_code 4503771

loop_
_symmetry_equiv_pos_as_xyz
'x, y, z'
'-x, -y, -z'

loop_
_atom_site_label
_atom_site_type_symbol
_atom_site_fract_x
_atom_site_fract_y
_atom_site_fract_z
_atom_site_U_iso_or_equiv
_atom_site_adp_type
_atom_site_occupancy
_atom_site_symmetry_multiplicity
_atom_site_calc_flag
_atom_site_refinement_flags
C1 C 0.1972(4) 0.1762(4) 0.2012(3) 0.0287(8) Uani 1 1 d .
H1 H 0.1857 0.1499 0.1318 0.034 Uiso 1 1 calc R
C2 C 0.1709(6) 0.9279(6) 0.3600(5) 0.0641(17) Uani 1 1 d .
H2 H 0.1442 0.9542 0.3062 0.077 Uiso 1 1 calc R
C3 C 0.2650(4) 0.5007(4) 0.1529(3) 0.0330(9) Uani 1 1 d .
H3 H 0.2858 0.4914 0.0947 0.040 Uiso 1 1 calc R
C4 C 0.2934(4) 0.8129(4) 0.6056(3) 0.0250(7) Uani 1 1 d .
C5 C 0.3369(3) 0.2491(3) 0.3729(3) 0.0211(7) Uani 1 1 d .
H5 H 0.4223 0.2699 0.4234 0.025 Uiso 1 1 calc R
C6 C 0.1027(4) 0.2236(4) 0.3288(3) 0.0287(8) Uani 1 1 d .
H6 H 0.0291 0.2281 0.3471 0.034 Uiso 1 1 calc R
C7 C 0.3303(3) 0.5330(3) 0.3246(3) 0.0205(7) Uani 1 1 d .
H7 H 0.3974 0.5470 0.3871 0.025 Uiso 1 1 calc R
C8 C 0.1751(3) 0.5334(3) 0.4174(3) 0.0203(7) Uani 1 1 d .
C9 C 0.2310(3) 0.2609(3) 0.4045(3) 0.0199(7) Uani 1 1 d .
C10 C 0.2881(3) 0.8274(3) 0.9753(3) 0.0224(7) Uani 1 1 d .
C11 C 0.4251(3) 0.2965(3) 0.0490(3) 0.0211(7) Uani 1 1 d .
C12 C 0.2550(3) 0.3235(3) 0.5177(3) 0.0201(7) Uani 1 1 d .
C13 C 0.1012(4) 0.5027(4) 0.2282(3) 0.0348(10) Uani 1 1 d .
H13 H 0.0130 0.4956 0.2230 0.042 Uiso 1 1 calc R
C14 C 0.2354(5) 0.7544(4) 1.0203(3) 0.0426(11) Uani 1 1 d .
H14 H 0.1841 0.6713 0.9811 0.051 Uiso 1 1 calc R
C15 C 0.3599(3) 0.9504(3) 1.0368(3) 0.0196(7) Uani 1 1 d .
H15 H 0.3959 0.9996 1.0071 0.024 Uiso 1 1 calc R
C16 C 0.3935(4) 0.2508(3) -0.0662(3) 0.0225(7) Uani 1 1 d .
C17 C 0.1349(4) 0.4919(5) 0.1437(3) 0.0402(11) Uani 1 1 d .
H17 H 0.0697 0.4786 0.0806 0.048 Uiso 1 1 calc R
C18 C 0.2017(3) 0.5244(3) 0.3214(3) 0.0212(7) Uani 1 1 d .
C19 C 0.2610(6) 0.8083(4) 1.1252(4) 0.0503(13) Uani 1 1 d .
H19 H 0.2288 0.7608 1.1577 0.060 Uiso 1 1 calc R
C20 C 0.3332(4) 0.9307(4) 1.1803(3) 0.0334(9) Uani 1 1 d .
H20 H 0.3503 0.9655 1.2507 0.040 Uiso 1 1 calc R
C21 C 0.2459(4) 0.8537(4) 0.5185(3) 0.0266(8) Uani 1 1 d .
C22 C 0.3138(5) 0.1320(4) -0.1356(3) 0.0357(9) Uani 1 1 d .
H22 H 0.2784 0.0733 -0.1131 0.043 Uiso 1 1 calc R
C23 C 0.4444(4) 0.3346(4) -0.1042(3) 0.0244(7) Uani 1 1 d .
H23 H 0.5014 0.4137 -0.0567 0.029 Uiso 1 1 calc R
C24 C 0.0857(4) 0.1797(4) 0.2257(3) 0.0357(10) Uani 1 1 d .
H24 H 0.0003 0.1530 0.1736 0.043 Uiso 1 1 calc R
C25 C 0.2797(4) 0.7739(3) 0.8652(3) 0.0225(7) Uani 1 1 d .
C26 C 0.3390(5) 0.1915(4) -0.2717(3) 0.0352(9) Uani 1 1 d .
H26 H 0.3192 0.1700 -0.3421 0.042 Uiso 1 1 calc R
C27 C 0.3383(5) 0.9183(5) 0.4901(4) 0.0503(13) Uani 1 1 d .
H27 H 0.4298 0.9363 0.5274 0.060 Uiso 1 1 calc R
C28 C 0.1116(4) 0.8276(5) 0.4631(4) 0.0417(11) Uani 1 1 d .
H28 H 0.0467 0.7866 0.4809 0.050 Uiso 1 1 calc R
C29 C 0.0728(5) 0.8624(6) 0.3809(4) 0.0578(15) Uani 1 1 d .
H29 H -0.0182 0.8419 0.3404 0.069 Uiso 1 1 calc R
C30 C 0.2879(5) 0.1023(4) -0.2397(3) 0.0440(11) Uani 1 1 d .
H30 H 0.2361 0.0223 -0.2881 0.053 Uiso 1 1 calc R
Co1 Co 0.43473(4) 0.46335(4) 0.74765(3) 0.01841(11) Uani 1 1 d .
Co2 Co 0.48508(4) 0.19924(4) 0.21980(3) 0.01839(11) Uani 1 1 d .
H3A H 0.432(6) 0.599(5) 0.652(5) 0.061(18) Uiso 1 1 d .
N1 N 0.3219(3) 0.2092(3) 0.2734(2) 0.0223(6) Uani 1 1 d .
N2 N 0.2329(3) 0.4481(3) 0.7497(2) 0.0265(7) Uani 1 1 d .
N3 N 0.2128(3) 0.4463(3) 0.8249(3) 0.0299(7) Uani 1 1 d .
N4 N 0.1927(5) 0.4433(5) 0.8967(3) 0.0517(11) Uani 1 1 d .
N5 N 0.3637(3) 0.5223(3) 0.2428(2) 0.0247(6) Uani 1 1 d .
N6 N 0.4158(3) 0.3077(3) -0.2054(2) 0.0242(6) Uani 1 1 d .
N7 N 0.3806(3) 1.0030(3) 1.1367(2) 0.0218(6) Uani 1 1 d .
N8 N 0.3039(4) 0.9561(5) 0.4129(4) 0.0647(14) Uani 1 1 d .
O1 O 0.2012(3) 0.7525(3) 0.6243(2) 0.0273(6) Uani 1 1 d .
O2 O 0.4174(2) 0.8385(2) 0.65230(19) 0.0249(5) Uani 1 1 d .
O3 O 0.3744(3) 0.8294(3) 0.8488(2) 0.0378(7) Uani 1 1 d .
O4 O 0.1816(3) 0.6811(2) 0.8001(2) 0.0321(6) Uani 1 1 d .
O5 O 0.2743(2) 0.5614(3) 0.49854(18) 0.0262(6) Uani 1 1 d .
O6 O 0.1576(2) 0.3555(2) 0.53398(19) 0.0250(5) Uani 1 1 d .
O7 O 0.3672(2) 0.3442(2) 0.58557(18) 0.0239(5) Uani 1 1 d .
O8 O 0.3810(3) 0.2197(3) 0.0831(2) 0.0310(6) Uani 1 1 d .
O9 O 0.4918(3) 0.4086(2) 0.10029(19) 0.0276(6) Uani 1 1 d .
O10 O 0.4157(2) 0.6085(2) 0.69929(18) 0.0188(5) Uani 1 1 d .
O11 O 0.0563(2) 0.5135(3) 0.4148(2) 0.0272(6) Uani 1 1 d .
Sm1 Sm 0.177645(16) 0.560057(16) 0.634882(13) 0.01734(7) Uani 1 1 d .

loop_
_atom_site_aniso_label
_atom_site_aniso_U_11
_atom_site_aniso_U_22
_atom_site_aniso_U_33
_atom_site_aniso_U_23
_atom_site_aniso_U_13
_atom_site_aniso_U_12
C1 0.0281(19) 0.037(2) 0.0159(17) 0.0049(16) 0.0091(15) 0.0080(17)
C2 0.057(3) 0.106(5) 0.058(4) 0.066(4) 0.022(3) 0.031(3)
C3 0.029(2) 0.058(3) 0.0169(18) 0.0189(18) 0.0123(16) 0.0137(19)
C4 0.0291(19) 0.030(2) 0.0188(17) 0.0094(15) 0.0127(15) 0.0099(16)
C5 0.0215(16) 0.0215(17) 0.0162(16) 0.0056(14) 0.0069(13) 0.0024(14)
C6 0.0205(17) 0.041(2) 0.0218(18) 0.0070(16) 0.0104(14) 0.0091(16)
C7 0.0188(16) 0.0278(19) 0.0121(15) 0.0072(14) 0.0045(13) 0.0052(14)
C8 0.0186(16) 0.0229(18) 0.0173(16) 0.0069(14) 0.0086(13) 0.0019(14)
C9 0.0224(16) 0.0215(17) 0.0153(16) 0.0052(13) 0.0093(13) 0.0065(14)
C10 0.0242(17) 0.0212(18) 0.0178(17) 0.0031(14) 0.0106(14) 0.0027(14)
C11 0.0230(17) 0.0288(19) 0.0135(16) 0.0097(14) 0.0076(13) 0.0095(15)
C12 0.0245(17) 0.0187(17) 0.0156(16) 0.0056(13) 0.0102(13) 0.0020(14)
C13 0.0150(17) 0.064(3) 0.028(2) 0.023(2) 0.0074(15) 0.0100(18)
C14 0.063(3) 0.027(2) 0.029(2) 0.0016(18) 0.026(2) -0.003(2)
C15 0.0227(16) 0.0209(17) 0.0170(16) 0.0077(14) 0.0117(13) 0.0040(14)
C16 0.0265(17) 0.0277(19) 0.0147(16) 0.0094(14) 0.0076(14) 0.0108(15)
C17 0.0229(19) 0.078(3) 0.023(2) 0.031(2) 0.0053(16) 0.012(2)
C18 0.0185(16) 0.0284(19) 0.0164(16) 0.0092(14) 0.0072(13) 0.0059(14)
C19 0.085(4) 0.029(2) 0.033(2) 0.010(2) 0.036(3) -0.005(2)
C20 0.054(3) 0.0222(19) 0.0212(19) 0.0059(16) 0.0221(19) 0.0006(18)
C21 0.0303(19) 0.028(2) 0.0235(18) 0.0136(16) 0.0117(15) 0.0064(16)
C22 0.051(3) 0.031(2) 0.0207(19) 0.0116(17) 0.0106(18) 0.0062(19)
C23 0.0292(18) 0.029(2) 0.0149(16) 0.0087(15) 0.0092(14) 0.0094(16)
C24 0.0212(18) 0.054(3) 0.0183(18) 0.0025(18) 0.0031(15) 0.0114(18)
C25 0.0276(18) 0.0221(18) 0.0174(17) 0.0037(14) 0.0122(14) 0.0082(15)
C26 0.055(3) 0.032(2) 0.0164(18) 0.0079(16) 0.0135(18) 0.014(2)
C27 0.031(2) 0.082(4) 0.053(3) 0.051(3) 0.015(2) 0.012(2)
C28 0.029(2) 0.057(3) 0.048(3) 0.035(2) 0.0132(19) 0.010(2)
C29 0.038(3) 0.098(5) 0.057(3) 0.056(3) 0.013(2) 0.028(3)
C30 0.071(3) 0.026(2) 0.020(2) 0.0049(17) 0.009(2) 0.007(2)
Co1 0.0199(2) 0.0243(2) 0.0126(2) 0.00755(19) 0.00839(17) 0.00671(19)
Co2 0.0201(2) 0.0201(2) 0.0118(2) 0.00427(18) 0.00761(18) 0.00104(18)
N1 0.0208(14) 0.0275(16) 0.0156(14) 0.0053(12) 0.0086(11) 0.0043(12)
N2 0.0286(16) 0.0360(18) 0.0240(16) 0.0180(14) 0.0147(13) 0.0121(14)
N3 0.0294(17) 0.044(2) 0.0299(18) 0.0230(16) 0.0164(14) 0.0189(15)
N4 0.066(3) 0.080(3) 0.043(2) 0.041(2) 0.040(2) 0.038(3)
N5 0.0226(15) 0.0396(18) 0.0167(14) 0.0124(13) 0.0109(12) 0.0125(14)
N6 0.0309(16) 0.0294(17) 0.0149(14) 0.0088(13) 0.0109(12) 0.0118(14)
N7 0.0271(15) 0.0209(15) 0.0143(14) 0.0054(12) 0.0092(12) 0.0026(12)
N8 0.045(2) 0.098(4) 0.066(3) 0.066(3) 0.016(2) 0.006(2)
O1 0.0290(13) 0.0350(15) 0.0255(14) 0.0162(12) 0.0153(11) 0.0113(12)
O2 0.0243(13) 0.0270(14) 0.0212(13) 0.0112(11) 0.0078(10) 0.0030(11)
O3 0.0330(15) 0.0501(19) 0.0256(15) 0.0056(13) 0.0203(12) 0.0055(14)
O4 0.0419(16) 0.0235(14) 0.0194(13) -0.0006(11) 0.0129(12) 0.0005(12)
O5 0.0203(12) 0.0431(16) 0.0134(12) 0.0097(11) 0.0075(10) 0.0078(11)
O6 0.0228(12) 0.0274(14) 0.0216(13) 0.0041(11) 0.0115(10) 0.0063(11)
O7 0.0253(13) 0.0286(14) 0.0145(12) 0.0047(10) 0.0082(10) 0.0075(11)
O8 0.0369(15) 0.0330(15) 0.0173(13) 0.0128(12) 0.0062(11) 0.0020(12)
O9 0.0372(14) 0.0295(15) 0.0124(12) 0.0075(11) 0.0089(11) 0.0056(12)
O10 0.0199(12) 0.0245(13) 0.0117(11) 0.0068(10) 0.0068(9) 0.0059(10)
O11 0.0179(12) 0.0370(15) 0.0253(13) 0.0091(12) 0.0121(10) 0.0057(11)
Sm1 0.01523(10) 0.02328(11) 0.01380(10) 0.00704(7) 0.00746(7) 0.00452(7)

loop_
_atom_type_symbol
_atom_type_description
_atom_type_scat_dispersion_real
_atom_type_scat_dispersion_imag
_atom_type_scat_source
C C 0.0033 0.0016 'International Tables Vol C Tables 4.2.6.8 and 6.1.1.4'
H H 0.0000 0.0000 'International Tables Vol C Tables 4.2.6.8 and 6.1.1.4'
O O 0.0106 0.0060 'International Tables Vol C Tables 4.2.6.8 and 6.1.1.4'
N N 0.0061 0.0033 'International Tables Vol C Tables 4.2.6.8 and 6.1.1.4'
Co Co 0.3494 0.9721 'International Tables Vol C Tables 4.2.6.8 and 6.1.1.4'
Sm Sm -0.1638 3.4418 'International Tables Vol C Tables 4.2.6.8 and 6.1.1.4'

loop_
_geom_angle_atom_site_label_1
_geom_angle_atom_site_label_2
_geom_angle_atom_site_label_3
_geom_angle
_geom_angle_site_symmetry_1
_geom_angle_site_symmetry_3
N1 C1 C24 122.8(3) . .
N1 C1 H1 118.6 . .
C24 C1 H1 118.6 . .
N8 C2 C29 123.5(4) . .
N8 C2 H2 118.3 . .
C29 C2 H2 118.3 . .
N5 C3 C17 122.6(3) . .
N5 C3 H3 118.7 . .
C17 C3 H3 118.7 . .
O2 C4 O1 125.5(3) . .
O2 C4 C21 118.6(3) . .
O1 C4 C21 115.9(3) . .
N1 C5 C9 123.1(3) . .
N1 C5 H5 118.5 . .
C9 C5 H5 118.5 . .
C24 C6 C9 119.0(3) . .
C24 C6 H6 120.5 . .
C9 C6 H6 120.5 . .
N5 C7 C18 123.5(3) . .
N5 C7 H7 118.2 . .
C18 C7 H7 118.2 . .
O5 C8 O11 122.0(3) . .
O5 C8 C18 117.4(3) . .
O11 C8 C18 120.6(3) . .
C6 C9 C5 118.2(3) . .
C6 C9 C12 119.9(3) . .
C5 C9 C12 121.6(3) . .
C15 C10 C14 117.8(3) . .
C15 C10 C25 119.7(3) . .
C14 C10 C25 122.3(3) . .
O9 C11 O8 126.7(3) . .
O9 C11 C16 115.5(3) . .
O8 C11 C16 117.8(3) . .
O7 C12 O6 125.9(3) . .
O7 C12 C9 119.2(3) . .
O6 C12 C9 114.8(3) . .
C17 C13 C18 118.5(3) . .
C17 C13 H13 120.8 . .
C18 C13 H13 120.8 . .
C10 C14 C19 118.5(4) . .
C10 C14 H14 120.8 . .
C19 C14 H14 120.8 . .
N7 C15 C10 123.7(3) . .
N7 C15 H15 118.2 . .
C10 C15 H15 118.2 . .
C22 C16 C23 118.5(3) . .
C22 C16 C11 123.4(3) . .
C23 C16 C11 118.1(3) . .
C3 C17 C13 119.7(4) . .
C3 C17 H17 120.2 . .
C13 C17 H17 120.2 . .
C7 C18 C13 118.3(3) . .
C7 C18 C8 118.8(3) . .
C13 C18 C8 122.9(3) . .
C20 C19 C14 119.8(4) . .
C20 C19 H19 120.1 . .
C14 C19 H19 120.1 . .
N7 C20 C19 122.2(4) . .
N7 C20 H20 118.9 . .
C19 C20 H20 118.9 . .
C28 C21 C27 117.6(4) . .
C28 C21 C4 121.8(3) . .
C27 C21 C4 120.6(4) . .
C16 C22 C30 118.1(4) . .
C16 C22 H22 120.9 . .
C30 C22 H22 120.9 . .
N6 C23 C16 123.7(4) . .
N6 C23 H23 118.2 . .
C16 C23 H23 118.2 . .
C1 C24 C6 119.0(4) . .
C1 C24 H24 120.5 . .
C6 C24 H24 120.5 . .
O3 C25 O4 126.1(3) . .
O3 C25 C10 115.1(3) . .
O4 C25 C10 118.9(3) . .
N6 C26 C30 122.7(4) . .
N6 C26 H26 118.7 . .
C30 C26 H26 118.7 . .
N8 C27 C21 124.1(4) . .
N8 C27 H27 118.0 . .
C21 C27 H27 118.0 . .
C21 C28 C29 119.6(4) . .
C21 C28 H28 120.2 . .
C29 C28 H28 120.2 . .
C2 C29 C28 118.6(5) . .
C2 C29 H29 120.7 . .
C28 C29 H29 120.7 . .
C26 C30 C22 120.0(4) . .
C26 C30 H30 120.0 . .
C22 C30 H30 120.0 . .
O9 Co1 O10 88.25(10) 2_666 .
O9 Co1 N5 90.60(12) 2_666 2_666
O10 Co1 N5 97.59(11) . 2_666
O9 Co1 O7 174.43(10) 2_666 .
O10 Co1 O7 87.06(10) . .
N5 Co1 O7 87.06(11) 2_666 .
O9 Co1 N6 92.28(11) 2_666 1_556
O10 Co1 N6 169.41(10) . 1_556
N5 Co1 N6 92.98(12) 2_666 1_556
O7 Co1 N6 92.88(11) . 1_556
O9 Co1 N2 86.22(12) 2_666 .
O10 Co1 N2 85.42(11) . .
N5 Co1 N2 175.56(11) 2_666 .
O7 Co1 N2 96.38(11) . .
N6 Co1 N2 84.06(12) 1_556 .
O9 Co1 Sm1 100.15(8) 2_666 .
O10 Co1 Sm1 42.86(7) . .
N5 Co1 Sm1 137.76(9) 2_666 .
O7 Co1 Sm1 78.35(7) . .
N6 Co1 Sm1 126.81(8) 1_556 .
N2 Co1 Sm1 46.13(8) . .
O2 Co2 O10 92.69(10) 2_666 2_666
O2 Co2 O3 94.75(11) 2_666 2_666
O10 Co2 O3 94.28(11) 2_666 2_666
O2 Co2 O8 174.80(11) 2_666 .
O10 Co2 O8 92.41(11) 2_666 .
O3 Co2 O8 83.86(12) 2_666 .
O2 Co2 N7 87.74(11) 2_666 1_544
O10 Co2 N7 179.12(10) 2_666 1_544
O3 Co2 N7 86.45(12) 2_666 1_544
O8 Co2 N7 87.17(12) . 1_544
O2 Co2 N1 88.47(11) 2_666 .
O10 Co2 N1 91.91(11) 2_666 .
O3 Co2 N1 172.88(11) 2_666 .
O8 Co2 N1 92.37(11) . .
N7 Co2 N1 87.34(11) 1_544 .
C5 N1 C1 117.7(3) . .
C5 N1 Co2 124.8(2) . .
C1 N1 Co2 117.4(2) . .
N3 N2 Co1 119.8(3) . .
N3 N2 Sm1 134.8(3) . .
Co1 N2 Sm1 94.27(11) . .
N4 N3 N2 179.2(5) . .
C7 N5 C3 117.4(3) . .
C7 N5 Co1 121.8(2) . 2_666
C3 N5 Co1 120.8(2) . 2_666
C26 N6 C23 116.9(3) . .
C26 N6 Co1 122.7(3) . 1_554
C23 N6 Co1 116.7(2) . 1_554
C15 N7 C20 118.0(3) . .
C15 N7 Co2 119.0(2) . 1_566
C20 N7 Co2 123.0(2) . 1_566
C27 N8 C2 116.5(4) . .
C4 O1 Sm1 126.6(2) . .
C4 O2 Co2 127.6(2) . 2_666
C25 O3 Co2 142.7(3) . 2_666
C25 O4 Sm1 122.5(2) . .
C8 O5 Sm1 105.35(19) . .
C12 O6 Sm1 123.9(2) . .
C12 O7 Co1 124.5(2) . .
C11 O8 Co2 127.2(2) . .
C11 O9 Co1 138.4(2) . 2_666
Co1 O10 Co2 129.75(12) . 2_666
Co1 O10 Sm1 100.11(10) . .
Co2 O10 Sm1 111.59(11) 2_666 .
Co1 O10 H3A 110(5) . .
Co2 O10 H3A 99(5) 2_666 .
Sm1 O10 H3A 104(4) . .
C8 O11 Sm1 164.7(2) . 2_566
C8 O11 Sm1 86.0(2) . .
Sm1 O11 Sm1 106.71(9) 2_566 .
O1 Sm1 O11 99.77(10) . 2_566
O1 Sm1 O6 139.80(9) . .
O11 Sm1 O6 86.30(10) 2_566 .
O1 Sm1 O10 89.83(9) . .
O11 Sm1 O10 169.70(9) 2_566 .
O6 Sm1 O10 88.77(9) . .
O1 Sm1 O4 79.33(10) . .
O11 Sm1 O4 85.36(10) 2_566 .
O6 Sm1 O4 140.87(10) . .
O10 Sm1 O4 92.81(10) . .
O1 Sm1 N2 146.11(11) . .
O11 Sm1 N2 96.07(10) 2_566 .
O6 Sm1 N2 70.70(10) . .
O10 Sm1 N2 73.75(10) . .
O4 Sm1 N2 72.29(10) . .
O1 Sm1 O5 72.57(9) . .
O11 Sm1 O5 119.49(9) 2_566 .
O6 Sm1 O5 70.01(9) . .
O10 Sm1 O5 66.89(8) . .
O4 Sm1 O5 144.87(9) . .
N2 Sm1 O5 123.81(9) . .
O1 Sm1 O11 72.94(9) . .
O11 Sm1 O11 73.29(9) 2_566 .
O6 Sm1 O11 70.94(9) . .
O10 Sm1 O11 113.54(8) . .
O4 Sm1 O11 141.07(9) . .
N2 Sm1 O11 140.71(10) . .
O5 Sm1 O11 46.65(7) . .
O1 Sm1 Co1 126.05(7) . .
O11 Sm1 Co1 132.79(7) 2_566 .
O6 Sm1 Co1 66.84(7) . .
O10 Sm1 Co1 37.04(6) . .
O4 Sm1 Co1 91.96(8) . .
N2 Sm1 Co1 39.60(7) . .
O5 Sm1 Co1 87.96(6) . .
O11 Sm1 Co1 126.45(5) . .

loop_
_geom_bond_atom_site_label_1
_geom_bond_atom_site_label_2
_geom_bond_distance
_geom_bond_site_symmetry_2
C1 N1 1.345(5) .
C1 C24 1.377(5) .
C1 H1 0.9300 .
C2 N8 1.343(7) .
C2 C29 1.368(7) .
C2 H2 0.9300 .
C3 N5 1.343(5) .
C3 C17 1.370(5) .
C3 H3 0.9300 .
C4 O2 1.248(4) .
C4 O1 1.270(4) .
C4 C21 1.499(5) .
C5 N1 1.337(4) .
C5 C9 1.388(4) .
C5 H5 0.9300 .
C6 C24 1.381(5) .
C6 C9 1.386(5) .
C6 H6 0.9300 .
C7 N5 1.336(4) .
C7 C18 1.377(5) .
C7 H7 0.9300 .
C8 O5 1.245(4) .
C8 O11 1.261(4) .
C8 C18 1.500(4) .
C9 C12 1.513(4) .
C10 C15 1.375(5) .
C10 C14 1.384(5) .
C10 C25 1.511(5) .
C11 O9 1.247(5) .
C11 O8 1.259(4) .
C11 C16 1.513(4) .
C12 O7 1.249(4) .
C12 O6 1.267(4) .
C13 C17 1.375(5) .
C13 C18 1.387(5) .
C13 H13 0.9300 .
C14 C19 1.389(6) .
C14 H14 0.9300 .
C15 N7 1.332(4) .
C15 H15 0.9300 .
C16 C22 1.377(6) .
C16 C23 1.392(5) .
C17 H17 0.9300 .
C19 C20 1.359(6) .
C19 H19 0.9300 .
C20 N7 1.339(5) .
C20 H20 0.9300 .
C21 C28 1.367(6) .
C21 C27 1.391(5) .
C22 C30 1.383(6) .
C22 H22 0.9300 .
C23 N6 1.342(4) .
C23 H23 0.9300 .
C24 H24 0.9300 .
C25 O3 1.244(4) .
C25 O4 1.245(5) .
C26 N6 1.339(5) .
C26 C30 1.380(6) .
C26 H26 0.9300 .
C27 N8 1.330(6) .
C27 H27 0.9300 .
C28 C29 1.377(6) .
C28 H28 0.9300 .
C29 H29 0.9300 .
C30 H30 0.9300 .
Co1 O9 2.074(3) 2_666
Co1 O10 2.098(3) .
Co1 N5 2.139(3) 2_666
Co1 O7 2.163(3) .
Co1 N6 2.173(3) 1_556
Co1 N2 2.192(3) .
Co1 Sm1 3.4292(11) .
Co2 O2 2.100(3) 2_666
Co2 O10 2.103(3) 2_666
Co2 O3 2.105(3) 2_666
Co2 O8 2.110(3) .
Co2 N7 2.152(3) 1_544
Co2 N1 2.168(3) .
N2 N3 1.195(4) .
N2 Sm1 2.479(3) .
N3 N4 1.151(5) .
N5 Co1 2.139(3) 2_666
N6 Co1 2.173(3) 1_554
N7 Co2 2.152(3) 1_566
O1 Sm1 2.327(3) .
O2 Co2 2.100(3) 2_666
O3 Co2 2.105(3) 2_666
O4 Sm1 2.394(3) .
O5 Sm1 2.534(2) .
O6 Sm1 2.364(3) .
O9 Co1 2.074(3) 2_666
O10 Co2 2.103(3) 2_666
O10 Sm1 2.369(2) .
O10 H3A 0.74(6) .
O11 Sm1 2.335(2) 2_566
O11 Sm1 2.927(3) .
Sm1 O11 2.335(2) 2_566

loop_
_geom_torsion_atom_site_label_1
_geom_torsion_atom_site_label_2
_geom_torsion_atom_site_label_3
_geom_torsion_atom_site_label_4
_geom_torsion
_geom_torsion_site_symmetry_1
_geom_torsion_site_symmetry_4
C24 C6 C9 C5 -1.8(6) . .
C24 C6 C9 C12 172.7(4) . .
N1 C5 C9 C6 3.4(5) . .
N1 C5 C9 C12 -171.0(3) . .
C6 C9 C12 O7 172.2(3) . .
C5 C9 C12 O7 -13.5(5) . .
C6 C9 C12 O6 -11.1(5) . .
C5 C9 C12 O6 163.2(3) . .
C15 C10 C14 C19 -1.8(7) . .
C25 C10 C14 C19 172.7(4) . .
C14 C10 C15 N7 -0.4(6) . .
C25 C10 C15 N7 -175.0(3) . .
O9 C11 C16 C22 -175.7(4) . .
O8 C11 C16 C22 3.4(5) . .
O9 C11 C16 C23 2.2(5) . .
O8 C11 C16 C23 -178.6(3) . .
N5 C3 C17 C13 -1.4(8) . .
C18 C13 C17 C3 1.0(7) . .
N5 C7 C18 C13 0.4(6) . .
N5 C7 C18 C8 177.9(3) . .
C17 C13 C18 C7 -0.5(6) . .
C17 C13 C18 C8 -177.9(4) . .
O5 C8 C18 C7 7.4(5) . .
O11 C8 C18 C7 -172.8(3) . .
O5 C8 C18 C13 -175.3(4) . .
O11 C8 C18 C13 4.6(6) . .
C10 C14 C19 C20 1.7(8) . .
C14 C19 C20 N7 0.5(8) . .
O2 C4 C21 C28 179.2(4) . .
O1 C4 C21 C28 0.2(6) . .
O2 C4 C21 C27 0.2(6) . .
O1 C4 C21 C27 -178.8(4) . .
C23 C16 C22 C30 -0.3(6) . .
C11 C16 C22 C30 177.6(4) . .
C22 C16 C23 N6 2.8(5) . .
C11 C16 C23 N6 -175.3(3) . .
N1 C1 C24 C6 2.7(7) . .
C9 C6 C24 C1 -1.0(7) . .
C15 C10 C25 O3 24.8(5) . .
C14 C10 C25 O3 -149.5(4) . .
C15 C10 C25 O4 -155.0(4) . .
C14 C10 C25 O4 30.7(6) . .
C28 C21 C27 N8 0.1(8) . .
C4 C21 C27 N8 179.1(5) . .
C27 C21 C28 C29 1.8(7) . .
C4 C21 C28 C29 -177.2(5) . .
N8 C2 C29 C28 2.7(10) . .
C21 C28 C29 C2 -3.1(9) . .
N6 C26 C30 C22 1.0(7) . .
C16 C22 C30 C26 -1.4(7) . .
C9 C5 N1 C1 -1.8(5) . .
C9 C5 N1 Co2 176.1(3) . .
C24 C1 N1 C5 -1.3(6) . .
C24 C1 N1 Co2 -179.4(3) . .
O2 Co2 N1 C5 32.2(3) 2_666 .
O10 Co2 N1 C5 -60.5(3) 2_666 .
O3 Co2 N1 C5 149.2(9) 2_666 .
O8 Co2 N1 C5 -153.0(3) . .
N7 Co2 N1 C5 120.0(3) 1_544 .
O2 Co2 N1 C1 -149.8(3) 2_666 .
O10 Co2 N1 C1 117.5(3) 2_666 .
O3 Co2 N1 C1 -32.9(11) 2_666 .
O8 Co2 N1 C1 25.0(3) . .
N7 Co2 N1 C1 -62.0(3) 1_544 .
O9 Co1 N2 N3 -40.9(3) 2_666 .
O10 Co1 N2 N3 -129.5(3) . .
N5 Co1 N2 N3 3.4(18) 2_666 .
O7 Co1 N2 N3 144.0(3) . .
N6 Co1 N2 N3 51.8(3) 1_556 .
Sm1 Co1 N2 N3 -148.9(4) . .
O9 Co1 N2 Sm1 107.98(12) 2_666 .
O10 Co1 N2 Sm1 19.44(10) . .
N5 Co1 N2 Sm1 152.3(16) 2_666 .
O7 Co1 N2 Sm1 -67.08(11) . .
N6 Co1 N2 Sm1 -159.33(12) 1_556 .
Co1 N2 N3 N4 -103(32) . .
Sm1 N2 N3 N4 124(32) . .
C18 C7 N5 C3 -0.7(6) . .
C18 C7 N5 Co1 180.0(3) . 2_666
C17 C3 N5 C7 1.2(7) . .
C17 C3 N5 Co1 -179.5(4) . 2_666
C30 C26 N6 C23 1.3(6) . .
C30 C26 N6 Co1 -156.5(3) . 1_554
C16 C23 N6 C26 -3.2(5) . .
C16 C23 N6 Co1 156.0(3) . 1_554
C10 C15 N7 C20 2.6(5) . .
C10 C15 N7 Co2 -176.4(3) . 1_566
C19 C20 N7 C15 -2.7(6) . .
C19 C20 N7 Co2 176.3(4) . 1_566
C21 C27 N8 C2 -0.5(9) . .
C29 C2 N8 C27 -0.9(10) . .
O2 C4 O1 Sm1 -51.9(5) . .
C21 C4 O1 Sm1 127.0(3) . .
O1 C4 O2 Co2 -3.7(5) . 2_666
C21 C4 O2 Co2 177.4(2) . 2_666
O4 C25 O3 Co2 -47.9(7) . 2_666
C10 C25 O3 Co2 132.3(4) . 2_666
O3 C25 O4 Sm1 14.0(6) . .
C10 C25 O4 Sm1 -166.3(2) . .
O11 C8 O5 Sm1 1.4(4) . .
C18 C8 O5 Sm1 -178.8(2) . .
O7 C12 O6 Sm1 51.9(5) . .
C9 C12 O6 Sm1 -124.6(3) . .
O6 C12 O7 Co1 -9.1(5) . .
C9 C12 O7 Co1 167.3(2) . .
O9 Co1 O7 C12 -93.7(10) 2_666 .
O10 Co1 O7 C12 -61.2(3) . .
N5 Co1 O7 C12 -158.9(3) 2_666 .
N6 Co1 O7 C12 108.2(3) 1_556 .
N2 Co1 O7 C12 23.9(3) . .
Sm1 Co1 O7 C12 -18.8(3) . .
O9 C11 O8 Co2 -43.3(5) . .
C16 C11 O8 Co2 137.6(3) . .
O2 Co2 O8 C11 -132.5(10) 2_666 .
O10 Co2 O8 C11 36.3(3) 2_666 .
O3 Co2 O8 C11 -57.8(3) 2_666 .
N7 Co2 O8 C11 -144.5(3) 1_544 .
N1 Co2 O8 C11 128.3(3) . .
O8 C11 O9 Co1 -2.1(6) . 2_666
C16 C11 O9 Co1 177.0(2) . 2_666
O9 Co1 O10 Co2 22.39(15) 2_666 2_666
N5 Co1 O10 Co2 -67.99(16) 2_666 2_666
O7 Co1 O10 Co2 -154.62(15) . 2_666
N6 Co1 O10 Co2 115.4(5) 1_556 2_666
N2 Co1 O10 Co2 108.73(16) . 2_666
Sm1 Co1 O10 Co2 129.38(19) . 2_666
O9 Co1 O10 Sm1 -107.00(11) 2_666 .
N5 Co1 O10 Sm1 162.63(10) 2_666 .
O7 Co1 O10 Sm1 76.00(10) . .
N6 Co1 O10 Sm1 -14.0(6) 1_556 .
N2 Co1 O10 Sm1 -20.65(11) . .
O5 C8 O11 Sm1 -148.0(8) . 2_566
C18 C8 O11 Sm1 32.2(12) . 2_566
O5 C8 O11 Sm1 -1.1(3) . .
C18 C8 O11 Sm1 179.0(3) . .
C4 O1 Sm1 O11 -152.0(3) . 2_566
C4 O1 Sm1 O6 -56.1(3) . .
C4 O1 Sm1 O10 31.7(3) . .
C4 O1 Sm1 O4 124.6(3) . .
C4 O1 Sm1 N2 91.3(3) . .
C4 O1 Sm1 O5 -34.0(3) . .
C4 O1 Sm1 O11 -83.0(3) . .
C4 O1 Sm1 Co1 40.0(3) . .
C12 O6 Sm1 O1 74.4(3) . .
C12 O6 Sm1 O11 175.1(3) . 2_566
C12 O6 Sm1 O10 -13.9(3) . .
C12 O6 Sm1 O4 -106.9(3) . .
C12 O6 Sm1 N2 -87.1(3) . .
C12 O6 Sm1 O5 51.9(3) . .
C12 O6 Sm1 O11 101.6(3) . .
C12 O6 Sm1 Co1 -44.7(3) . .
Co1 O10 Sm1 O1 168.83(10) . .
Co2 O10 Sm1 O1 28.56(11) 2_666 .
Co1 O10 Sm1 O11 10.0(5) . 2_566
Co2 O10 Sm1 O11 -130.2(4) 2_666 2_566
Co1 O10 Sm1 O6 -51.35(10) . .
Co2 O10 Sm1 O6 168.38(11) 2_666 .
Co1 O10 Sm1 O4 89.53(11) . .
Co2 O10 Sm1 O4 -50.75(12) 2_666 .
Co1 O10 Sm1 N2 18.89(10) . .
Co2 O10 Sm1 N2 -121.38(13) 2_666 .
Co1 O10 Sm1 O5 -120.09(12) . .
Co2 O10 Sm1 O5 99.63(13) 2_666 .
Co1 O10 Sm1 O11 -119.91(9) . .
Co2 O10 Sm1 O11 99.82(11) 2_666 .
Co2 O10 Sm1 Co1 -140.28(16) 2_666 .
C25 O4 Sm1 O1 -60.3(3) . .
C25 O4 Sm1 O11 -161.2(3) . 2_566
C25 O4 Sm1 O6 120.5(3) . .
C25 O4 Sm1 O10 29.0(3) . .
C25 O4 Sm1 N2 100.9(3) . .
C25 O4 Sm1 O5 -23.2(4) . .
C25 O4 Sm1 O11 -105.2(3) . .
C25 O4 Sm1 Co1 66.1(3) . .
N3 N2 Sm1 O1 59.1(4) . .
Co1 N2 Sm1 O1 -81.74(18) . .
N3 N2 Sm1 O11 -58.6(4) . 2_566
Co1 N2 Sm1 O11 160.60(11) . 2_566
N3 N2 Sm1 O6 -142.5(4) . .
Co1 N2 Sm1 O6 76.68(12) . .
N3 N2 Sm1 O10 123.0(4) . .
Co1 N2 Sm1 O10 -17.82(10) . .
N3 N2 Sm1 O4 24.6(4) . .
Co1 N2 Sm1 O4 -116.25(13) . .
N3 N2 Sm1 O5 169.6(4) . .
Co1 N2 Sm1 O5 28.77(16) . .
N3 N2 Sm1 O11 -129.5(4) . .
Co1 N2 Sm1 O11 89.68(15) . .
N3 N2 Sm1 Co1 140.8(5) . .
C8 O5 Sm1 O1 -83.4(2) . .
C8 O5 Sm1 O11 8.1(3) . 2_566
C8 O5 Sm1 O6 81.6(2) . .
C8 O5 Sm1 O10 179.1(3) . .
C8 O5 Sm1 O4 -121.8(2) . .
C8 O5 Sm1 N2 129.8(2) . .
C8 O5 Sm1 O11 -0.7(2) . .
C8 O5 Sm1 Co1 147.7(2) . .
C8 O11 Sm1 O1 82.5(2) . .
Sm1 O11 Sm1 O1 -106.11(11) 2_566 .
C8 O11 Sm1 O11 -171.4(3) . 2_566
Sm1 O11 Sm1 O11 0.0 2_566 2_566
C8 O11 Sm1 O6 -79.5(2) . .
Sm1 O11 Sm1 O6 91.86(11) 2_566 .
C8 O11 Sm1 O10 0.4(2) . .
Sm1 O11 Sm1 O10 171.77(9) 2_566 .
C8 O11 Sm1 O4 129.1(2) . .
Sm1 O11 Sm1 O4 -59.59(17) 2_566 .
C8 O11 Sm1 N2 -92.5(2) . .
Sm1 O11 Sm1 N2 78.89(15) 2_566 .
C8 O11 Sm1 O5 0.7(2) . .
Sm1 O11 Sm1 O5 172.00(16) 2_566 .
C8 O11 Sm1 Co1 -40.1(2) . .
Sm1 O11 Sm1 Co1 131.30(7) 2_566 .
O9 Co1 Sm1 O1 62.33(11) 2_666 .
O10 Co1 Sm1 O1 -13.86(12) . .
N5 Co1 Sm1 O1 -39.98(15) 2_666 .
O7 Co1 Sm1 O1 -112.21(11) . .
N6 Co1 Sm1 O1 162.97(12) 1_556 .
N2 Co1 Sm1 O1 136.95(14) . .
O9 Co1 Sm1 O11 -101.38(12) 2_666 2_566
O10 Co1 Sm1 O11 -177.56(13) . 2_566
N5 Co1 Sm1 O11 156.32(15) 2_666 2_566
O7 Co1 Sm1 O11 84.08(11) . 2_566
N6 Co1 Sm1 O11 -0.74(13) 1_556 2_566
N2 Co1 Sm1 O11 -26.75(15) . 2_566
O9 Co1 Sm1 O6 -161.93(10) 2_666 .
O10 Co1 Sm1 O6 121.88(12) . .
N5 Co1 Sm1 O6 95.76(15) 2_666 .
O7 Co1 Sm1 O6 23.53(9) . .
N6 Co1 Sm1 O6 -61.30(12) 1_556 .
N2 Co1 Sm1 O6 -87.31(14) . .
O9 Co1 Sm1 O10 76.19(13) 2_666 .
N5 Co1 Sm1 O10 -26.12(16) 2_666 .
O7 Co1 Sm1 O10 -98.35(12) . .
N6 Co1 Sm1 O10 176.83(14) 1_556 .
N2 Co1 Sm1 O10 150.81(16) . .
O9 Co1 Sm1 O4 -15.88(10) 2_666 .
O10 Co1 Sm1 O4 -92.07(12) . .
N5 Co1 Sm1 O4 -118.19(15) 2_666 .
O7 Co1 Sm1 O4 169.57(10) . .
N6 Co1 Sm1 O4 84.75(12) 1_556 .
N2 Co1 Sm1 O4 58.74(14) . .
O9 Co1 Sm1 N2 -74.62(15) 2_666 .
O10 Co1 Sm1 N2 -150.81(16) . .
N5 Co1 Sm1 N2 -176.93(18) 2_666 .
O7 Co1 Sm1 N2 110.83(14) . .
N6 Co1 Sm1 N2 26.01(15) 1_556 .
O9 Co1 Sm1 O5 128.97(10) 2_666 .
O10 Co1 Sm1 O5 52.78(12) . .
N5 Co1 Sm1 O5 26.66(14) 2_666 .
O7 Co1 Sm1 O5 -45.57(9) . .
N6 Co1 Sm1 O5 -130.40(12) 1_556 .
N2 Co1 Sm1 O5 -156.41(14) . .
O9 Co1 Sm1 O11 157.29(10) 2_666 .
O10 Co1 Sm1 O11 81.11(12) . .
N5 Co1 Sm1 O11 54.99(15) 2_666 .
O7 Co1 Sm1 O11 -17.25(10) . .
N6 Co1 Sm1 O11 -102.07(12) 1_556 .
N2 Co1 Sm1 O11 -128.08(14) . .
